data_4025338
loop_
_publ_author_name
'Marina Martjuga'
'Dmitry Shabashov'
'Sergey Belyakov'
'Edvards Liepinsh'
'Edgars Suna'

_publ_section_title
;
 Asymmetric Synthesis of 1,3-Diamines by Diastereoselective Reduction of
 Enantiopure N-tert-Butanesulfinylketimines: Unusual Directing Effects of
 the ortho-Substituent
;
_journal_name_full 'Journal of Organic Chemistry'
_journal_page_first 2357
_journal_page_last 2368
_journal_paper_doi 10.1021/jo100173f
_journal_volume 75
_journal_year 2010
_chemical_absolute_configuration rmad
_chemical_formula_moiety 'C17 H18 Br N O S, H2 O'
_chemical_formula_sum 'C17 H20 Br N O2 S'
_chemical_formula_weight 382.31
_chemical_name_systematic
; 
 ? 
;
_space_group_IT_number 78
_symmetry_cell_setting tetragonal
_symmetry_space_group_name_Hall 'P 4cw'
_symmetry_space_group_name_H-M 'P 43'
_atom_sites_solution_hydrogens mixed
_atom_sites_solution_primary direct
_atom_sites_solution_secondary difmap
_audit_creation_method SHELXL-97
_cell_angle_alpha 90.00
_cell_angle_beta 90.00
_cell_angle_gamma 90.00
_cell_formula_units_Z 4
_cell_length_a 12.7478(3)
_cell_length_b 12.7478(3)
_cell_length_c 10.8174(3)
_cell_measurement_reflns_used 7172
_cell_measurement_temperature 193(2)
_cell_measurement_theta_max 30.034
_cell_measurement_theta_min 0.998
_cell_volume 1757.90(8)
_computing_structure_refinement 'SHELXL-97 (Sheldrick, 1997)'
_computing_structure_solution 'SHELXS-97 (Sheldrick, 1990)'
_diffrn_ambient_temperature 193(2)
_diffrn_measured_fraction_theta_full 0.996
_diffrn_measured_fraction_theta_max 0.996
_diffrn_measurement_device_type 'Nonius KappaCCD'
_diffrn_measurement_method CCD
_diffrn_radiation_monochromator graphite
_diffrn_radiation_source 'fine-focus sealed tube'
_diffrn_radiation_type MoK\a
_diffrn_radiation_wavelength 0.71073
_diffrn_reflns_av_R_equivalents 0.0000
_diffrn_reflns_av_sigmaI/netI 0.0387
_diffrn_reflns_limit_h_max 17
_diffrn_reflns_limit_h_min -17
_diffrn_reflns_limit_k_max 12
_diffrn_reflns_limit_k_min -12
_diffrn_reflns_limit_l_max 15
_diffrn_reflns_limit_l_min -11
_diffrn_reflns_number 4257
_diffrn_reflns_theta_full 30.00
_diffrn_reflns_theta_max 30.03
_diffrn_reflns_theta_min 2.47
_exptl_absorpt_coefficient_mu 2.463
_exptl_absorpt_correction_T_max 0.6519
_exptl_absorpt_correction_T_min 0.6258
_exptl_absorpt_correction_type none
_exptl_crystal_colour Yellow
_exptl_crystal_density_diffrn 1.445
_exptl_crystal_density_method 'not measured'
_exptl_crystal_description Parallelepiped
_exptl_crystal_F_000 784
_exptl_crystal_size_max 0.21
_exptl_crystal_size_mid 0.21
_exptl_crystal_size_min 0.19
_refine_diff_density_max 0.468
_refine_diff_density_min -0.617
_refine_diff_density_rms 0.068
_refine_ls_abs_structure_details 'Flack H D (1983), Acta Cryst. A39, 876-881'
_refine_ls_abs_structure_Flack 0.029(13)
_refine_ls_extinction_method none
_refine_ls_goodness_of_fit_ref 0.998
_refine_ls_hydrogen_treatment constr
_refine_ls_matrix_type full
_refine_ls_number_parameters 194
_refine_ls_number_reflns 4257
_refine_ls_number_restraints 1
_refine_ls_restrained_S_all 0.998
_refine_ls_R_factor_all 0.0723
_refine_ls_R_factor_gt 0.0508
_refine_ls_shift/su_max 0.010
_refine_ls_shift/su_mean 0.000
_refine_ls_structure_factor_coef Fsqd
_refine_ls_weighting_details 'w=1/[\s^2^(Fo^2^)+(0.0638P)^2^+2.0594P] where P=(Fo^2^+2Fc^2^)/3'
_refine_ls_weighting_scheme calc
_refine_ls_wR_factor_gt 0.1208
_refine_ls_wR_factor_ref 0.1361
_reflns_number_gt 3419
_reflns_number_total 4257
_reflns_threshold_expression >2sigma(I)
_cod_data_source_file jo100173f_si_009.cif
_cod_data_source_block ds208
_cod_depositor_comments
;
The following automatic conversions were performed:

'_refine_ls_weighting_scheme' value 'calc
w=1/[\s^2^(Fo^2^)+(0.0638P)^2^+2.0594P] where P=(Fo^2^+2Fc^2^)/3' was
changed to 'calc'. New tag '_refine_ls_weighting_details' was
created. The value of the new tag was set to
'w=1/[\s^2^(Fo^2^)+(0.0638P)^2^+2.0594P] where P=(Fo^2^+2Fc^2^)/3'.

Automatic conversion script
Id: cif_fix_values 3143 2015-03-26 13:38:13Z robertas 
;
_cod_original_sg_symbol_H-M 'P 43 '
_cod_database_code 4025338
_cod_database_fobs_code 4025338

loop_
_symmetry_equiv_pos_as_xyz
'x, y, z'
'-x, -y, z+1/2'
'-y, x, z+3/4'
'y, -x, z+1/4'

loop_
_atom_site_label
_atom_site_type_symbol
_atom_site_fract_x
_atom_site_fract_y
_atom_site_fract_z
_atom_site_U_iso_or_equiv
_atom_site_adp_type
_atom_site_occupancy
_atom_site_calc_flag
_atom_site_refinement_flags
_atom_site_disorder_assembly
_atom_site_disorder_group
Br1 Br 0.92810(5) 0.15448(4) -0.00030(7) 0.06398(19) Uani 1 d . . .
S1 S 0.72793(9) 0.25387(11) 0.30365(11) 0.0514(3) Uani 1 d . . .
C13 C 1.0449(3) 0.4036(3) 0.2705(4) 0.0358(8) Uani 1 d . . .
H13 H 1.0251 0.3715 0.3472 0.043 Uiso 1 d R . .
C7 C 0.8767(3) 0.3404(3) 0.1816(4) 0.0323(8) Uani 1 d . . .
N1 N 0.8487(3) 0.3121(3) 0.2899(3) 0.0431(8) Uani 1 d . . .
C9 C 1.0113(3) 0.4352(3) 0.0547(4) 0.0364(8) Uani 1 d . . .
H9 H 0.9678 0.4273 -0.0171 0.044 Uiso 1 d R . .
C8 C 0.9799(3) 0.3937(3) 0.1675(4) 0.0317(7) Uani 1 d . . .
C1 C 0.8076(3) 0.3341(3) 0.0690(4) 0.0356(8) Uani 1 d . . .
C14 C 0.7675(3) 0.1597(4) 0.4235(4) 0.0414(9) Uani 1 d . . .
C12 C 1.1387(3) 0.4592(3) 0.2605(5) 0.0450(10) Uani 1 d . . .
H12 H 1.1823 0.4682 0.3321 0.054 Uiso 1 d R . .
C2 C 0.8224(4) 0.2589(4) -0.0218(4) 0.0432(10) Uani 1 d . . .
C3 C 0.7600(5) 0.2571(5) -0.1279(5) 0.0602(15) Uani 1 d . . .
H3 H 0.7730 0.2046 -0.1897 0.072 Uiso 1 d R . .
C11 C 1.1685(3) 0.5018(3) 0.1480(5) 0.0433(10) Uani 1 d . . .
H11 H 1.2338 0.5379 0.1498 0.052 Uiso 1 d R . .
C10 C 1.1064(3) 0.4902(3) 0.0464(5) 0.0415(9) Uani 1 d . . .
H10 H 1.1278 0.5197 -0.0313 0.050 Uiso 1 d R . .
C6 C 0.7265(4) 0.4099(4) 0.0524(5) 0.0460(10) Uani 1 d . . .
H6 H 0.7149 0.4620 0.1150 0.055 Uiso 1 d R . .
C16 C 0.8042(4) 0.2168(4) 0.5378(4) 0.0479(10) Uani 1 d . . .
H16A H 0.8246 0.1671 0.5999 0.057 Uiso 1 d R . .
H16B H 0.7480 0.2595 0.5687 0.057 Uiso 1 d R . .
H16C H 0.8630 0.2606 0.5174 0.057 Uiso 1 d R . .
O1 O 0.6608(3) 0.3337(4) 0.3667(5) 0.0760(13) Uani 1 d . . .
C5 C 0.6665(4) 0.4063(5) -0.0535(6) 0.0649(17) Uani 1 d . . .
H5 H 0.6118 0.4569 -0.0666 0.078 Uiso 1 d R . .
C15 C 0.8526(5) 0.0900(4) 0.3682(6) 0.0650(15) Uani 1 d . . .
H15A H 0.8746 0.0397 0.4289 0.078 Uiso 1 d R . .
H15B H 0.9114 0.1324 0.3441 0.078 Uiso 1 d R . .
H15C H 0.8254 0.0540 0.2971 0.078 Uiso 1 d R . .
C4 C 0.6842(5) 0.3304(6) -0.1422(5) 0.0674(18) Uani 1 d . . .
H4 H 0.6411 0.3300 -0.2149 0.081 Uiso 1 d R . .
C17 C 0.6678(4) 0.0961(5) 0.4513(6) 0.0627(15) Uani 1 d . . .
H17A H 0.6831 0.0447 0.5137 0.075 Uiso 1 d R . .
H17B H 0.6444 0.0614 0.3775 0.075 Uiso 1 d R . .
H17C H 0.6139 0.1424 0.4805 0.075 Uiso 1 d R . .
O18 O 0.6076(7) 0.5526(7) 0.3485(9) 0.156(3) Uiso 1 d . . .
H18A H 0.6257 0.4820 0.3545 0.187 Uiso 1 d R . .
H18B H 0.6558 0.5838 0.2910 0.187 Uiso 1 d R . .

loop_
_atom_site_aniso_label
_atom_site_aniso_U_11
_atom_site_aniso_U_22
_atom_site_aniso_U_33
_atom_site_aniso_U_23
_atom_site_aniso_U_13
_atom_site_aniso_U_12
Br1 0.0762(4) 0.0534(3) 0.0623(3) -0.0159(3) 0.0144(3) 0.0014(3)
S1 0.0396(5) 0.0766(8) 0.0380(5) 0.0168(6) -0.0064(5) -0.0227(5)
C13 0.0342(17) 0.0419(19) 0.031(2) -0.0062(16) -0.0001(15) -0.0062(15)
C7 0.0377(19) 0.0314(17) 0.0279(19) -0.0027(14) -0.0019(15) -0.0062(15)
N1 0.0418(17) 0.055(2) 0.0319(19) -0.0008(16) -0.0014(15) -0.0173(16)
C9 0.0357(18) 0.0367(18) 0.037(2) 0.0016(17) 0.0045(17) -0.0054(15)
C8 0.0298(17) 0.0325(17) 0.0328(19) -0.0021(16) 0.0060(15) -0.0006(14)
C1 0.0360(18) 0.0379(19) 0.033(2) 0.0072(17) -0.0007(16) -0.0091(15)
C14 0.040(2) 0.049(2) 0.035(2) 0.0016(18) 0.0002(17) -0.0147(18)
C12 0.0383(19) 0.046(2) 0.051(3) -0.007(2) -0.006(2) -0.0080(17)
C2 0.050(2) 0.051(2) 0.029(2) 0.0002(18) 0.0023(18) -0.0168(19)
C3 0.070(3) 0.082(4) 0.028(2) 0.004(2) -0.005(2) -0.037(3)
C11 0.0339(19) 0.036(2) 0.060(3) -0.002(2) 0.006(2) -0.0045(16)
C10 0.040(2) 0.0350(18) 0.050(2) 0.0073(18) 0.0113(19) -0.0023(16)
C6 0.045(2) 0.051(2) 0.043(2) 0.008(2) -0.001(2) -0.0149(19)
C16 0.057(3) 0.051(2) 0.035(2) -0.0019(19) -0.001(2) -0.003(2)
O1 0.046(2) 0.089(3) 0.093(3) 0.042(3) 0.012(2) 0.0105(19)
C5 0.044(3) 0.079(4) 0.071(4) 0.039(3) -0.014(3) -0.017(2)
C15 0.070(4) 0.049(3) 0.076(4) -0.013(3) 0.020(3) -0.007(3)
C4 0.063(3) 0.099(4) 0.040(3) 0.029(3) -0.021(2) -0.041(3)
C17 0.054(3) 0.072(3) 0.062(3) 0.015(3) 0.004(2) -0.029(3)

loop_
_atom_type_symbol
_atom_type_description
_atom_type_scat_dispersion_real
_atom_type_scat_dispersion_imag
_atom_type_scat_source
C C 0.0033 0.0016 'International Tables Vol C Tables 4.2.6.8 and 6.1.1.4'
H H 0.0000 0.0000 'International Tables Vol C Tables 4.2.6.8 and 6.1.1.4'
Br Br -0.2901 2.4595 'International Tables Vol C Tables 4.2.6.8 and 6.1.1.4'
N N 0.0061 0.0033 'International Tables Vol C Tables 4.2.6.8 and 6.1.1.4'
O O 0.0106 0.0060 'International Tables Vol C Tables 4.2.6.8 and 6.1.1.4'
S S 0.1246 0.1234 'International Tables Vol C Tables 4.2.6.8 and 6.1.1.4'

loop_
_geom_angle_atom_site_label_1
_geom_angle_atom_site_label_2
_geom_angle_atom_site_label_3
_geom_angle
_geom_angle_site_symmetry_1
_geom_angle_site_symmetry_3
_geom_angle_publ_flag
O1 S1 N1 105.0(2) . . ?
O1 S1 C14 106.3(2) . . ?
N1 S1 C14 95.59(19) . . ?
C8 C13 C12 119.6(4) . . ?
C8 C13 H13 119.7 . . ?
C12 C13 H13 120.7 . . ?
N1 C7 C8 118.0(3) . . ?
N1 C7 C1 124.3(3) . . ?
C8 C7 C1 117.3(3) . . ?
C7 N1 S1 116.9(3) . . ?
C8 C9 C10 119.7(4) . . ?
C8 C9 H9 120.3 . . ?
C10 C9 H9 120.0 . . ?
C9 C8 C13 119.7(4) . . ?
C9 C8 C7 121.2(4) . . ?
C13 C8 C7 119.1(3) . . ?
C2 C1 C6 118.5(4) . . ?
C2 C1 C7 122.1(4) . . ?
C6 C1 C7 119.3(4) . . ?
C16 C14 C15 112.5(4) . . ?
C16 C14 C17 110.5(4) . . ?
C15 C14 C17 110.9(4) . . ?
C16 C14 S1 110.3(3) . . ?
C15 C14 S1 107.4(4) . . ?
C17 C14 S1 104.8(3) . . ?
C11 C12 C13 120.2(4) . . ?
C11 C12 H12 120.2 . . ?
C13 C12 H12 119.6 . . ?
C1 C2 C3 121.1(5) . . ?
C1 C2 Br1 119.5(3) . . ?
C3 C2 Br1 119.4(4) . . ?
C4 C3 C2 119.3(6) . . ?
C4 C3 H3 121.7 . . ?
C2 C3 H3 119.1 . . ?
C10 C11 C12 120.4(4) . . ?
C10 C11 H11 125.2 . . ?
C12 C11 H11 114.3 . . ?
C11 C10 C9 120.3(4) . . ?
C11 C10 H10 120.0 . . ?
C9 C10 H10 119.8 . . ?
C5 C6 C1 119.0(5) . . ?
C5 C6 H6 121.5 . . ?
C1 C6 H6 119.5 . . ?
C14 C16 H16A 109.8 . . ?
C14 C16 H16B 109.2 . . ?
H16A C16 H16B 109.5 . . ?
C14 C16 H16C 109.5 . . ?
H16A C16 H16C 109.5 . . ?
H16B C16 H16C 109.5 . . ?
C4 C5 C6 120.6(5) . . ?
C4 C5 H5 119.1 . . ?
C6 C5 H5 120.2 . . ?
C14 C15 H15A 109.2 . . ?
C14 C15 H15B 109.5 . . ?
H15A C15 H15B 109.5 . . ?
C14 C15 H15C 109.7 . . ?
H15A C15 H15C 109.5 . . ?
H15B C15 H15C 109.5 . . ?
C3 C4 C5 121.4(5) . . ?
C3 C4 H4 119.9 . . ?
C5 C4 H4 118.7 . . ?
C14 C17 H17A 109.3 . . ?
C14 C17 H17B 109.7 . . ?
H17A C17 H17B 109.5 . . ?
C14 C17 H17C 109.4 . . ?
H17A C17 H17C 109.5 . . ?
H17B C17 H17C 109.5 . . ?
H18A O18 H18B 106.7 . . ?

loop_
_geom_bond_atom_site_label_1
_geom_bond_atom_site_label_2
_geom_bond_distance
_geom_bond_site_symmetry_2
_geom_bond_publ_flag
Br1 C2 1.908(5) . ?
S1 O1 1.494(5) . ?
S1 N1 1.716(3) . ?
S1 C14 1.838(5) . ?
C13 C8 1.394(6) . ?
C13 C12 1.394(5) . ?
C13 H13 0.9600 . ?
C7 N1 1.276(5) . ?
C7 C8 1.488(5) . ?
C7 C1 1.505(6) . ?
C9 C8 1.389(6) . ?
C9 C10 1.404(5) . ?
C9 H9 0.9600 . ?
C1 C2 1.386(6) . ?
C1 C6 1.426(6) . ?
C14 C16 1.509(6) . ?
C14 C15 1.524(7) . ?
C14 C17 1.537(6) . ?
C12 C11 1.385(7) . ?
C12 H12 0.9600 . ?
C2 C3 1.396(7) . ?
C3 C4 1.354(10) . ?
C3 H3 0.9601 . ?
C11 C10 1.363(7) . ?
C11 H11 0.9516 . ?
C10 H10 0.9600 . ?
C6 C5 1.379(7) . ?
C6 H6 0.9600 . ?
C16 H16A 0.9601 . ?
C16 H16B 0.9599 . ?
C16 H16C 0.9600 . ?
C5 C4 1.381(9) . ?
C5 H5 0.9600 . ?
C15 H15A 0.9600 . ?
C15 H15B 0.9600 . ?
C15 H15C 0.9601 . ?
C4 H4 0.9599 . ?
C17 H17A 0.9599 . ?
C17 H17B 0.9601 . ?
C17 H17C 0.9599 . ?
O18 H18A 0.9311 . ?
O18 H18B 0.9601 . ?

loop_
_geom_torsion_atom_site_label_1
_geom_torsion_atom_site_label_2
_geom_torsion_atom_site_label_3
_geom_torsion_atom_site_label_4
_geom_torsion
_geom_torsion_site_symmetry_1
_geom_torsion_site_symmetry_2
_geom_torsion_site_symmetry_3
_geom_torsion_site_symmetry_4
_geom_torsion_publ_flag
C8 C7 N1 S1 178.4(3) . . . . ?
C1 C7 N1 S1 5.3(6) . . . . ?
O1 S1 N1 C7 -108.2(4) . . . . ?
C14 S1 N1 C7 143.3(4) . . . . ?
C10 C9 C8 C13 -2.3(6) . . . . ?
C10 C9 C8 C7 176.3(3) . . . . ?
C12 C13 C8 C9 2.8(6) . . . . ?
C12 C13 C8 C7 -175.9(4) . . . . ?
N1 C7 C8 C9 -174.0(4) . . . . ?
C1 C7 C8 C9 -0.4(5) . . . . ?
N1 C7 C8 C13 4.6(6) . . . . ?
C1 C7 C8 C13 178.3(4) . . . . ?
N1 C7 C1 C2 -106.1(5) . . . . ?
C8 C7 C1 C2 80.7(5) . . . . ?
N1 C7 C1 C6 76.2(5) . . . . ?
C8 C7 C1 C6 -97.0(4) . . . . ?
O1 S1 C14 C16 -46.2(4) . . . . ?
N1 S1 C14 C16 61.2(3) . . . . ?
O1 S1 C14 C15 -169.2(3) . . . . ?
N1 S1 C14 C15 -61.8(3) . . . . ?
O1 S1 C14 C17 72.8(4) . . . . ?
N1 S1 C14 C17 -179.8(4) . . . . ?
C8 C13 C12 C11 -1.8(6) . . . . ?
C6 C1 C2 C3 0.2(6) . . . . ?
C7 C1 C2 C3 -177.4(4) . . . . ?
C6 C1 C2 Br1 -178.5(3) . . . . ?
C7 C1 C2 Br1 3.8(5) . . . . ?
C1 C2 C3 C4 0.4(7) . . . . ?
Br1 C2 C3 C4 179.2(4) . . . . ?
C13 C12 C11 C10 0.3(6) . . . . ?
C12 C11 C10 C9 0.2(6) . . . . ?
C8 C9 C10 C11 0.8(6) . . . . ?
C2 C1 C6 C5 -0.5(6) . . . . ?
C7 C1 C6 C5 177.2(4) . . . . ?
C1 C6 C5 C4 0.1(7) . . . . ?
C2 C3 C4 C5 -0.8(7) . . . . ?
C6 C5 C4 C3 0.5(8) . . . . ?
